data_7210269
loop_
_publ_author_name
'Zhang, Jinhong'
'Cheng, Shaomin'
'Wang, Xiangfei'
'Yuan, Limin'
'Xue, Mingqiang'
'Wang, Yang'
'Liu, Wenlong'

_publ_section_title
;
 Heterometallic coordination polymers based on dipeptide schiff base
 Cu(ii) metalloligand: synthesis, structures, and magnetic properties
;
_journal_issue 30
_journal_name_full CrystEngComm
_journal_page_first 6074
_journal_paper_doi 10.1039/c3ce40596f
_journal_volume 15
_journal_year 2013
_chemical_formula_moiety 'C11 H18 Ca Cu N2 O12 S, H O0.50, H O0.50'
_chemical_formula_sum 'C11 H20 Ca Cu N2 O13 S'
_chemical_formula_weight 523.97
_chemical_name_systematic
; 
 ? 
;
_space_group_IT_number 2
_symmetry_cell_setting triclinic
_symmetry_space_group_name_Hall '-P 1'
_symmetry_space_group_name_H-M 'P -1'
_atom_sites_solution_hydrogens geom
_atom_sites_solution_primary direct
_atom_sites_solution_secondary difmap
_audit_creation_method SHELXL-97
_cell_angle_alpha 94.158(4)
_cell_angle_beta 96.911(4)
_cell_angle_gamma 104.064(5)
_cell_formula_units_Z 2
_cell_length_a 8.927(2)
_cell_length_b 9.233(2)
_cell_length_c 12.683(3)
_cell_measurement_reflns_used 2531
_cell_measurement_temperature 296(2)
_cell_measurement_theta_max 26.846
_cell_measurement_theta_min 2.849
_cell_volume 1001.0(4)
_computing_cell_refinement SMART
_computing_data_collection 'SMART (Bruker, 2000)'
_computing_data_reduction 'SAINT (Bruker, 2000)'
_computing_molecular_graphics SHELXTL
_computing_publication_material SHELXTL
_computing_structure_refinement SHELXTL
_computing_structure_solution 'SHELXTL (Bruker, 2000)'
_diffrn_ambient_temperature 296(2)
_diffrn_measured_fraction_theta_full 0.979
_diffrn_measured_fraction_theta_max 0.979
_diffrn_measurement_device_type 'Bruker Smart Aepex CCD'
_diffrn_measurement_method 'phi and omega scans'
_diffrn_radiation_monochromator graphite
_diffrn_radiation_source 'fine-focus sealed tube'
_diffrn_radiation_type MoK\a
_diffrn_radiation_wavelength 0.71073
_diffrn_reflns_av_R_equivalents 0.0741
_diffrn_reflns_av_sigmaI/netI 0.0637
_diffrn_reflns_limit_h_max 9
_diffrn_reflns_limit_h_min -10
_diffrn_reflns_limit_k_max 10
_diffrn_reflns_limit_k_min -10
_diffrn_reflns_limit_l_max 15
_diffrn_reflns_limit_l_min -14
_diffrn_reflns_number 4994
_diffrn_reflns_theta_full 25.05
_diffrn_reflns_theta_max 25.05
_diffrn_reflns_theta_min 2.29
_exptl_absorpt_coefficient_mu 1.519
_exptl_absorpt_correction_T_max 0.6586
_exptl_absorpt_correction_T_min 0.6185
_exptl_absorpt_correction_type multi-scan
_exptl_absorpt_process_details 'SADABS; Bruker, 2000'
_exptl_crystal_colour violet
_exptl_crystal_density_diffrn 1.738
_exptl_crystal_density_method 'not measured'
_exptl_crystal_description Block
_exptl_crystal_F_000 538
_exptl_crystal_size_max 0.35
_exptl_crystal_size_mid 0.30
_exptl_crystal_size_min 0.30
_refine_diff_density_max 0.860
_refine_diff_density_min -0.604
_refine_diff_density_rms 0.105
_refine_ls_extinction_method none
_refine_ls_goodness_of_fit_ref 1.006
_refine_ls_hydrogen_treatment constr
_refine_ls_matrix_type full
_refine_ls_number_parameters 271
_refine_ls_number_reflns 3472
_refine_ls_number_restraints 0
_refine_ls_restrained_S_all 1.006
_refine_ls_R_factor_all 0.0542
_refine_ls_R_factor_gt 0.0473
_refine_ls_shift/su_max 0.000
_refine_ls_shift/su_mean 0.000
_refine_ls_structure_factor_coef Fsqd
_refine_ls_weighting_details 'calc w=1/[\s^2^(Fo^2^)+(0.0568P)^2^+1.6800P] where P=(Fo^2^+2Fc^2^)/3'
_refine_ls_weighting_scheme calc
_refine_ls_wR_factor_gt 0.1233
_refine_ls_wR_factor_ref 0.1262
_reflns_number_gt 2946
_reflns_number_total 3472
_reflns_threshold_expression >2sigma(I)
_cod_data_source_file c3ce40596f.txt
_cod_data_source_block compound_1
_cod_depositor_comments
;
The following automatic conversions were performed:

'_symmetry_cell_setting' value 'Triclinic' changed to 'triclinic'
according to /home/saulius/struct/CIF-dictionaries/cif_core.dic
dictionary named 'cif_core.dic' version 2.4.2 from 2011-04-26.

Automatic conversion script
Id: cif_fix_values 1891 2012-01-12 08:04:46Z andrius 
;
_cod_original_cell_volume 1001.1(4)
_cod_database_code 7210269

loop_
_symmetry_equiv_pos_as_xyz
'x, y, z'
'-x, -y, -z'

loop_
_atom_site_label
_atom_site_type_symbol
_atom_site_fract_x
_atom_site_fract_y
_atom_site_fract_z
_atom_site_U_iso_or_equiv
_atom_site_adp_type
_atom_site_occupancy
_atom_site_symmetry_multiplicity
_atom_site_calc_flag
_atom_site_refinement_flags
Cu1 Cu 0.64027(6) 1.09382(6) 0.64289(4) 0.03032(18) Uani 1 1 d .
C1 C 0.7683(5) 0.9029(5) 0.5127(3) 0.0293(9) Uani 1 1 d .
C2 C 0.8111(6) 0.7683(5) 0.4946(3) 0.0365(10) Uani 1 1 d .
H2 H 0.7985 0.6998 0.5452 0.044 Uiso 1 1 calc R
C3 C 0.8713(5) 0.7347(5) 0.4038(3) 0.0360(10) Uani 1 1 d .
H3 H 0.8988 0.6443 0.3937 0.043 Uiso 1 1 calc R
C4 C 0.8912(5) 0.8346(5) 0.3278(3) 0.0293(9) Uani 1 1 d .
C5 C 0.8515(5) 0.9678(5) 0.3433(3) 0.0311(9) Uani 1 1 d .
H5 H 0.8668 1.0354 0.2923 0.037 Uiso 1 1 calc R
C6 C 0.7884(5) 1.0044(5) 0.4344(3) 0.0286(9) Uani 1 1 d .
C7 C 0.7493(5) 1.1476(5) 0.4422(3) 0.0325(10) Uani 1 1 d .
H7 H 0.7710 1.2087 0.3879 0.039 Uiso 1 1 calc R
C8 C 0.6512(6) 1.3417(5) 0.5224(4) 0.0405(11) Uani 1 1 d .
H8A H 0.5741 1.3430 0.4619 0.049 Uiso 1 1 calc R
H8B H 0.7447 1.4194 0.5180 0.049 Uiso 1 1 calc R
C9 C 0.5882(5) 1.3732(5) 0.6264(3) 0.0292(9) Uani 1 1 d .
C10 C 0.5164(5) 1.2675(5) 0.7866(3) 0.0333(10) Uani 1 1 d .
H10A H 0.4130 1.2849 0.7807 0.040 Uiso 1 1 calc R
H10B H 0.5875 1.3488 0.8341 0.040 Uiso 1 1 calc R
C11 C 0.5143(5) 1.1197(5) 0.8300(3) 0.0310(9) Uani 1 1 d .
N1 N 0.6871(4) 1.1962(4) 0.5184(3) 0.0333(8) Uani 1 1 d .
N2 N 0.5668(4) 1.2612(4) 0.6825(3) 0.0299(8) Uani 1 1 d .
S1 S 0.95721(12) 0.78295(13) 0.20841(8) 0.0324(3) Uani 1 1 d .
O5 O 0.8397(4) 0.6511(4) 0.1575(3) 0.0466(8) Uani 1 1 d .
O6 O 1.1054(4) 0.7506(5) 0.2362(3) 0.0547(10) Uani 1 1 d .
O7 O 0.9682(4) 0.9094(4) 0.1459(3) 0.0495(9) Uani 1 1 d .
O1 O 0.7084(4) 0.9246(3) 0.6006(2) 0.0371(7) Uani 1 1 d .
O2 O 0.5616(4) 1.4992(3) 0.6463(3) 0.0428(8) Uani 1 1 d .
O3 O 0.5543(4) 1.0181(3) 0.7732(2) 0.0351(7) Uani 1 1 d .
O4 O 0.4764(4) 1.0965(4) 0.9192(2) 0.0434(8) Uani 1 1 d .
Ca1 Ca 0.53388(10) 0.81969(9) 0.89520(6) 0.0274(2) Uani 1 1 d .
O8 O 0.7100(4) 0.7586(4) 0.7703(3) 0.0429(8) Uani 1 1 d .
H8D H 0.6654 0.6668 0.7510 0.064 Uiso 1 1 d R
H8C H 0.6993 0.8097 0.7178 0.064 Uiso 1 1 d R
O9 O 0.7900(3) 0.9758(3) 0.9685(2) 0.0377(7) Uani 1 1 d .
H9A H 0.8512 1.0223 0.9294 0.057 Uiso 1 1 d R
H9B H 0.8410 0.9525 1.0228 0.057 Uiso 1 1 d R
O10 O 0.3784(4) 0.6054(4) 0.7721(3) 0.0499(9) Uani 1 1 d .
H10C H 0.4303 0.5618 0.7343 0.075 Uiso 1 1 d R
H10D H 0.3070 0.5401 0.7933 0.075 Uiso 1 1 d R
O11 O 0.2643(5) 0.7833(5) 0.9108(4) 0.0899(18) Uani 1 1 d .
H11B H 0.2526 0.8503 0.9564 0.135 Uiso 1 1 d R
H11A H 0.2152 0.7898 0.8503 0.135 Uiso 1 1 d R
O12 O 0.6220(4) 0.6224(4) 0.9777(3) 0.0466(8) Uani 1 1 d .
H12A H 0.6714 0.6575 1.0432 0.070 Uiso 1 1 d R
H12B H 0.6872 0.5913 0.9389 0.070 Uiso 1 1 d R
O1W O 0.1389(11) 0.5302(13) 0.0813(10) 0.113(4) Uani 0.50 1 d P
H1W1 H 0.0487 0.4603 0.0676 0.169 Uiso 0.50 1 d PR
H1W2 H 0.1238 0.6182 0.0649 0.169 Uiso 0.50 1 d PR
O2W O 0.0016(8) 0.3554(12) 0.2362(8) 0.083(3) Uani 0.50 1 d P
H2W1 H 0.0104 0.3684 0.1682 0.124 Uiso 0.50 1 d PR
H2W2 H 0.0243 0.2698 0.2510 0.124 Uiso 0.50 1 d PR

loop_
_atom_site_aniso_label
_atom_site_aniso_U_11
_atom_site_aniso_U_22
_atom_site_aniso_U_33
_atom_site_aniso_U_23
_atom_site_aniso_U_13
_atom_site_aniso_U_12
Cu1 0.0407(3) 0.0318(3) 0.0260(3) 0.0075(2) 0.0172(2) 0.0164(2)
C1 0.031(2) 0.033(2) 0.024(2) -0.0005(17) 0.0079(17) 0.0075(18)
C2 0.051(3) 0.033(2) 0.030(2) 0.0060(18) 0.015(2) 0.014(2)
C3 0.046(3) 0.035(2) 0.031(2) -0.0023(18) 0.012(2) 0.015(2)
C4 0.028(2) 0.036(2) 0.024(2) -0.0026(17) 0.0086(17) 0.0072(18)
C5 0.036(2) 0.034(2) 0.025(2) 0.0048(17) 0.0116(18) 0.0080(19)
C6 0.030(2) 0.030(2) 0.025(2) 0.0010(16) 0.0081(17) 0.0046(17)
C7 0.043(3) 0.034(2) 0.023(2) 0.0089(17) 0.0138(18) 0.0087(19)
C8 0.067(3) 0.034(2) 0.033(2) 0.0133(19) 0.024(2) 0.026(2)
C9 0.032(2) 0.030(2) 0.028(2) 0.0018(17) 0.0068(17) 0.0122(18)
C10 0.038(2) 0.040(2) 0.030(2) 0.0034(18) 0.0155(18) 0.020(2)
C11 0.029(2) 0.040(2) 0.028(2) 0.0054(18) 0.0085(18) 0.0129(19)
N1 0.046(2) 0.033(2) 0.0271(18) 0.0069(15) 0.0154(16) 0.0149(17)
N2 0.037(2) 0.0316(19) 0.0273(18) 0.0052(15) 0.0155(15) 0.0151(16)
S1 0.0279(6) 0.0452(7) 0.0251(5) -0.0036(4) 0.0095(4) 0.0103(5)
O5 0.045(2) 0.056(2) 0.0342(17) -0.0116(15) 0.0102(15) 0.0062(16)
O6 0.0389(19) 0.085(3) 0.043(2) -0.0131(18) 0.0055(16) 0.0271(19)
O7 0.054(2) 0.065(2) 0.0358(18) 0.0088(16) 0.0234(16) 0.0184(18)
O1 0.059(2) 0.0319(16) 0.0296(16) 0.0077(12) 0.0247(14) 0.0188(15)
O2 0.065(2) 0.0335(18) 0.0386(18) 0.0049(14) 0.0222(16) 0.0209(16)
O3 0.0433(18) 0.0393(17) 0.0305(16) 0.0097(13) 0.0201(14) 0.0161(14)
O4 0.055(2) 0.056(2) 0.0283(17) 0.0121(14) 0.0226(15) 0.0215(17)
Ca1 0.0295(5) 0.0286(5) 0.0257(4) 0.0029(3) 0.0103(3) 0.0074(3)
O8 0.055(2) 0.0369(18) 0.0416(18) 0.0070(14) 0.0219(16) 0.0128(15)
O9 0.0316(17) 0.0480(19) 0.0338(16) 0.0044(14) 0.0125(13) 0.0068(14)
O10 0.044(2) 0.050(2) 0.052(2) -0.0146(16) 0.0175(16) 0.0054(16)
O11 0.039(2) 0.087(3) 0.130(4) -0.061(3) 0.018(2) 0.010(2)
O12 0.066(2) 0.0387(18) 0.0344(17) 0.0036(14) 0.0024(16) 0.0150(17)
O1W 0.064(6) 0.108(8) 0.160(11) -0.078(8) 0.007(6) 0.041(6)
O2W 0.029(4) 0.117(8) 0.094(7) -0.002(6) -0.015(4) 0.020(5)

loop_
_atom_type_symbol
_atom_type_description
_atom_type_scat_dispersion_real
_atom_type_scat_dispersion_imag
_atom_type_scat_source
C C 0.0033 0.0016 'International Tables Vol C Tables 4.2.6.8 and 6.1.1.4'
H H 0.0000 0.0000 'International Tables Vol C Tables 4.2.6.8 and 6.1.1.4'
N N 0.0061 0.0033 'International Tables Vol C Tables 4.2.6.8 and 6.1.1.4'
O O 0.0106 0.0060 'International Tables Vol C Tables 4.2.6.8 and 6.1.1.4'
S S 0.1246 0.1234 'International Tables Vol C Tables 4.2.6.8 and 6.1.1.4'
Ca Ca 0.2262 0.3064 'International Tables Vol C Tables 4.2.6.8 and 6.1.1.4'
Cu Cu 0.3201 1.2651 'International Tables Vol C Tables 4.2.6.8 and 6.1.1.4'

loop_
_geom_angle_atom_site_label_1
_geom_angle_atom_site_label_2
_geom_angle_atom_site_label_3
_geom_angle
_geom_angle_site_symmetry_1
_geom_angle_site_symmetry_3
O1 Cu1 N2 178.39(15) . .
O1 Cu1 O3 97.01(12) . .
N2 Cu1 O3 83.19(13) . .
O1 C1 C2 117.6(4) . .
O1 C1 C6 124.5(4) . .
C2 C1 C6 117.9(4) . .
C3 C2 C1 121.6(4) . .
C3 C2 H2 119.2 . .
C1 C2 H2 119.2 . .
C2 C3 C4 120.2(4) . .
C2 C3 H3 119.9 . .
C4 C3 H3 119.9 . .
C5 C4 C3 119.8(4) . .
C5 C4 S1 121.1(3) . .
C3 C4 S1 119.1(3) . .
C4 C5 C6 121.3(4) . .
C4 C5 H5 119.4 . .
C6 C5 H5 119.4 . .
C5 C6 C1 119.2(4) . .
C5 C6 C7 116.7(4) . .
C1 C6 C7 124.0(4) . .
N1 C7 C6 124.7(4) . .
N1 C7 H7 117.7 . .
C6 C7 H7 117.7 . .
N1 C8 C9 110.2(3) . .
N1 C8 H8A 109.6 . .
C9 C8 H8A 109.6 . .
N1 C8 H8B 109.6 . .
C9 C8 H8B 109.6 . .
H8A C8 H8B 108.1 . .
O2 C9 N2 128.1(4) . .
O2 C9 C8 118.5(4) . .
N2 C9 C8 113.3(4) . .
N2 C10 C11 107.9(3) . .
N2 C10 H10A 110.1 . .
C11 C10 H10A 110.1 . .
N2 C10 H10B 110.1 . .
C11 C10 H10B 110.1 . .
H10A C10 H10B 108.4 . .
O4 C11 O3 120.4(4) . .
O4 C11 C10 120.8(4) . .
O3 C11 C10 118.8(3) . .
O4 C11 Ca1 66.1(2) . .
O3 C11 Ca1 54.4(2) . .
C10 C11 Ca1 172.9(3) . .
C7 N1 C8 122.2(4) . .
C9 N2 C10 123.3(4) . .
C9 N2 Cu1 119.3(3) . .
C10 N2 Cu1 116.4(3) . .
O6 S1 O7 112.4(2) . .
O6 S1 O5 111.8(2) . .
O7 S1 O5 112.2(2) . .
O6 S1 C4 107.9(2) . .
O7 S1 C4 106.4(2) . .
O5 S1 C4 105.68(19) . .
C1 O1 Cu1 126.0(3) . .
C11 O3 Cu1 112.5(3) . .
C11 O3 Ca1 100.5(2) . .
Cu1 O3 Ca1 145.54(15) . .
C11 O4 Ca1 151.9(3) . 2_677
C11 O4 Ca1 89.5(3) . .
Ca1 O4 Ca1 112.84(12) 2_677 .
O11 Ca1 O12 107.64(17) . .
O11 Ca1 O9 142.21(12) . .
O12 Ca1 O9 84.88(12) . .
O11 Ca1 O4 74.05(15) . 2_677
O12 Ca1 O4 81.85(11) . 2_677
O9 Ca1 O4 72.69(11) . 2_677
O11 Ca1 O10 69.93(13) . .
O12 Ca1 O10 81.12(13) . .
O9 Ca1 O10 147.83(11) . .
O4 Ca1 O10 132.83(12) 2_677 .
O11 Ca1 O3 97.73(17) . .
O12 Ca1 O3 152.97(12) . .
O9 Ca1 O3 80.55(11) . .
O4 Ca1 O3 114.79(11) 2_677 .
O10 Ca1 O3 99.50(12) . .
O11 Ca1 O8 141.39(14) . .
O12 Ca1 O8 78.49(12) . .
O9 Ca1 O8 75.24(11) . .
O4 Ca1 O8 143.56(12) 2_677 .
O10 Ca1 O8 73.66(11) . .
O3 Ca1 O8 75.84(10) . .
O11 Ca1 O4 72.46(14) . .
O12 Ca1 O4 147.94(11) . .
O9 Ca1 O4 78.46(11) . .
O4 Ca1 O4 67.16(12) 2_677 .
O10 Ca1 O4 125.96(12) . .
O3 Ca1 O4 49.52(9) . .
O8 Ca1 O4 122.26(10) . .
O11 Ca1 C11 84.87(16) . .
O12 Ca1 C11 162.77(12) . .
O9 Ca1 C11 78.07(12) . .
O4 Ca1 C11 90.61(11) 2_677 .
O10 Ca1 C11 114.92(13) . .
O3 Ca1 C11 25.05(10) . .
O8 Ca1 C11 99.31(11) . .
O4 Ca1 C11 24.48(10) . .
O11 Ca1 Ca1 69.73(10) . 2_677
O12 Ca1 Ca1 117.13(9) . 2_677
O9 Ca1 Ca1 72.83(8) . 2_677
O4 Ca1 Ca1 35.68(8) 2_677 2_677
O10 Ca1 Ca1 139.19(9) . 2_677
O3 Ca1 Ca1 80.02(7) . 2_677
O8 Ca1 Ca1 142.52(8) . 2_677
O4 Ca1 Ca1 31.48(6) . 2_677
C11 Ca1 Ca1 55.25(8) . 2_677
O11 Ca1 H8D 127.6 . .
O12 Ca1 H8D 70.2 . .
O9 Ca1 H8D 90.2 . .
O4 Ca1 H8D 148.5 2_677 .
O10 Ca1 H8D 57.9 . .
O3 Ca1 H8D 87.1 . .
O8 Ca1 H8D 17.5 . .
O4 Ca1 H8D 136.2 . .
C11 Ca1 H8D 112.0 . .
Ca1 Ca1 H8D 160.1 2_677 .
O11 Ca1 H11B 16.7 . .
O12 Ca1 H11B 112.0 . .
O9 Ca1 H11B 125.5 . .
O4 Ca1 H11B 60.2 2_677 .
O10 Ca1 H11B 86.6 . .
O3 Ca1 H11B 94.9 . .
O8 Ca1 H11B 156.2 . .
O4 Ca1 H11B 59.8 . .
C11 Ca1 H11B 76.7 . .
Ca1 Ca1 H11B 53.1 2_677 .
H8D Ca1 H11B 144.1 . .
O11 Ca1 H11A 16.9 . .
O12 Ca1 H11A 118.4 . .
O9 Ca1 H11A 148.5 . .
O4 Ca1 H11A 89.0 2_677 .
O10 Ca1 H11A 62.0 . .
O3 Ca1 H11A 84.5 . .
O8 Ca1 H11A 127.3 . .
O4 Ca1 H11A 70.8 . .
C11 Ca1 H11A 76.7 . .
Ca1 Ca1 H11A 77.4 2_677 .
H8D Ca1 H11A 116.7 . .
H11B Ca1 H11A 28.9 . .
Ca1 O8 H8D 100.1 . .
Ca1 O8 H8C 105.8 . .
H8D O8 H8C 109.4 . .
Ca1 O9 H9A 121.8 . .
Ca1 O9 H9B 120.1 . .
H9A O9 H9B 110.5 . .
Ca1 O10 H10C 115.1 . .
Ca1 O10 H10D 120.2 . .
H10C O10 H10D 109.6 . .
Ca1 O11 H11B 109.8 . .
Ca1 O11 H11A 108.8 . .
H11B O11 H11A 109.5 . .
Ca1 O12 H12A 109.3 . .
Ca1 O12 H12B 109.2 . .
H12A O12 H12B 109.5 . .
H1W1 O1W H1W2 109.5 . .
H2W1 O2W H2W2 109.5 . .

loop_
_geom_bond_atom_site_label_1
_geom_bond_atom_site_label_2
_geom_bond_distance
_geom_bond_site_symmetry_2
Cu1 O1 1.876(3) .
Cu1 N2 1.879(3) .
Cu1 O3 2.005(3) .
C1 O1 1.315(5) .
C1 C2 1.399(6) .
C1 C6 1.412(6) .
C2 C3 1.374(6) .
C2 H2 0.9300 .
C3 C4 1.379(6) .
C3 H3 0.9300 .
C4 C5 1.368(6) .
C4 S1 1.765(4) .
C5 C6 1.400(6) .
C5 H5 0.9300 .
C6 C7 1.447(6) .
C7 N1 1.277(5) .
C7 H7 0.9300 .
C8 N1 1.453(6) .
C8 C9 1.530(6) .
C8 H8A 0.9700 .
C8 H8B 0.9700 .
C9 O2 1.256(5) .
C9 N2 1.287(5) .
C10 N2 1.447(5) .
C10 C11 1.505(6) .
C10 H10A 0.9700 .
C10 H10B 0.9700 .
C11 O4 1.237(5) .
C11 O3 1.286(5) .
C11 Ca1 2.986(4) .
S1 O6 1.435(4) .
S1 O7 1.449(4) .
S1 O5 1.450(3) .
O3 Ca1 2.470(3) .
O4 Ca1 2.444(3) 2_677
O4 Ca1 2.730(4) .
Ca1 O11 2.382(4) .
Ca1 O12 2.410(3) .
Ca1 O9 2.421(3) .
Ca1 O4 2.444(3) 2_677
Ca1 O10 2.444(3) .
Ca1 O8 2.490(3) .
Ca1 H8D 2.7680 .
Ca1 H11B 2.7870 .
Ca1 H11A 2.7752 .
O8 H8D 0.8476 .
O8 H8C 0.8533 .
O9 H9A 0.8421 .
O9 H9B 0.8496 .
O10 H10C 0.8499 .
O10 H10D 0.8483 .
O11 H11B 0.8500 .
O11 H11A 0.8500 .
O12 H12A 0.8900 .
O12 H12B 0.8899 .
O1W H1W1 0.8901 .
O1W H1W2 0.8900 .
O2W H2W1 0.8901 .
O2W H2W2 0.8900 .

loop_
_geom_hbond_atom_site_label_D
_geom_hbond_atom_site_label_H
_geom_hbond_atom_site_label_A
_geom_hbond_distance_DH
_geom_hbond_distance_HA
_geom_hbond_distance_DA
_geom_hbond_angle_DHA
_geom_hbond_site_symmetry_A
O2W H2W2 O8 0.89 2.49 3.016(9) 118 2_666
O2W H2W1 O1W 0.89 2.12 2.837(18) 138 .
O1W H1W2 O6 0.89 2.46 2.820(9) 105 1_455
O1W H1W1 O1W 0.89 2.39 2.94(2) 120 2_565
O12 H12B O1W 0.89 2.15 2.965(9) 151 2_666
O12 H12A O5 0.89 1.97 2.764(5) 147 1_556
O11 H11B O9 0.85 1.95 2.782(5) 167 2_677
O10 H10D O5 0.85 2.11 2.946(5) 168 2_666
O10 H10C O2 0.85 1.87 2.714(4) 170 1_545
O9 H9B O7 0.85 1.94 2.790(5) 177 1_556
O9 H9A O7 0.84 1.97 2.784(4) 163 2_776
O8 H8D O2 0.85 1.93 2.716(5) 154 1_545
O8 H8C O1 0.85 1.89 2.732(4) 171 .
O8 H8D O10 0.85 2.54 2.958(5) 112 .
